data_4329259
loop_
_publ_author_name
'Ariane Perez-Gavilan'
'Patrick J. Carroll'
'Larry G. Sneddon'

_publ_section_title
;
 New Palladium-Catalyzed Cross-Coupling Routes to Carbon Functionalized
 Metallatricarbadecaboranes
;
_journal_name_full 'Inorganic Chemistry'
_journal_page_first 5903
_journal_page_last 5910
_journal_paper_doi 10.1021/ic300528h
_journal_volume 51
_journal_year 2012
_chemical_formula_sum 'C14 H18 B7 Fe I'
_chemical_formula_weight 444.70
_space_group_IT_number 14
_symmetry_cell_setting monoclinic
_symmetry_Int_Tables_number 14
_symmetry_space_group_name_Hall '-P 2ybc'
_symmetry_space_group_name_H-M 'P 1 21/c 1'
_atom_sites_solution_hydrogens geom
_atom_sites_solution_primary direct
_audit_creation_method SHELXL-97
_cell_angle_alpha 90.00
_cell_angle_beta 93.617(2)
_cell_angle_gamma 90.00
_cell_formula_units_Z 8
_cell_length_a 16.8824(7)
_cell_length_b 16.2754(6)
_cell_length_c 12.3339(5)
_cell_measurement_temperature 100(1)
_cell_volume 3382.2(2)
_computing_data_collection 'Bruker APEX2'
_computing_data_reduction 'Bruker SAINT'
_computing_structure_refinement 'SHELXL-97 (Sheldrick, 2008)'
_computing_structure_solution 'SHELXS-97 (Sheldrick, 2008)'
_diffrn_ambient_temperature 100(1)
_diffrn_measured_fraction_theta_full 0.990
_diffrn_measured_fraction_theta_max 0.990
_diffrn_measurement_device 'CCD Area Detector'
_diffrn_measurement_device_type 'Bruker APEXII'
_diffrn_measurement_method 'phi and omega scans'
_diffrn_radiation_monochromator graphite
_diffrn_radiation_source 'sealed tube'
_diffrn_radiation_type MoK\a
_diffrn_radiation_wavelength 0.71073
_diffrn_reflns_av_R_equivalents 0.0247
_diffrn_reflns_av_sigmaI/netI 0.0144
_diffrn_reflns_limit_h_max 21
_diffrn_reflns_limit_h_min -21
_diffrn_reflns_limit_k_max 21
_diffrn_reflns_limit_k_min -21
_diffrn_reflns_limit_l_max 16
_diffrn_reflns_limit_l_min -16
_diffrn_reflns_number 62563
_diffrn_reflns_theta_full 27.60
_diffrn_reflns_theta_max 27.60
_diffrn_reflns_theta_min 3.11
_exptl_absorpt_coefficient_mu 2.706
_exptl_absorpt_correction_T_max 0.7456
_exptl_absorpt_correction_T_min 0.6412
_exptl_absorpt_correction_type multi-scan
_exptl_absorpt_process_details '(SADABS; Sheldrick, 2007)'
_exptl_crystal_density_diffrn 1.747
_exptl_crystal_F_000 1728
_exptl_crystal_size_max 0.30
_exptl_crystal_size_mid 0.25
_exptl_crystal_size_min 0.18
_refine_diff_density_max 2.288
_refine_diff_density_min -3.106
_refine_diff_density_rms 0.124
_refine_ls_extinction_method none
_refine_ls_goodness_of_fit_ref 1.094
_refine_ls_hydrogen_treatment constr
_refine_ls_matrix_type full
_refine_ls_number_parameters 416
_refine_ls_number_reflns 7765
_refine_ls_number_restraints 0
_refine_ls_restrained_S_all 1.094
_refine_ls_R_factor_all 0.0428
_refine_ls_R_factor_gt 0.0381
_refine_ls_shift/su_max 0.030
_refine_ls_shift/su_mean 0.001
_refine_ls_structure_factor_coef Fsqd
_refine_ls_weighting_details 'calc w=1/[\s^2^(Fo^2^)+(0.0395P)^2^+16.5584P] where P=(Fo^2^+2Fc^2^)/3'
_refine_ls_weighting_scheme calc
_refine_ls_wR_factor_gt 0.0981
_refine_ls_wR_factor_ref 0.1021
_reflns_number_gt 7048
_reflns_number_total 7765
_reflns_threshold_expression >2sigma(I)
_cod_data_source_file ic300528h_si_002_5.cif
_cod_data_source_block UP3388(Cmpd4)
_cod_original_sg_symbol_H-M 'P 21/c '
_cod_database_code 4329259

loop_
_symmetry_equiv_pos_as_xyz
'x, y, z'
'-x, y+1/2, -z+1/2'
'-x, -y, -z'
'x, -y-1/2, z-1/2'

loop_
_atom_site_label
_atom_site_type_symbol
_atom_site_fract_x
_atom_site_fract_y
_atom_site_fract_z
_atom_site_U_iso_or_equiv
_atom_site_adp_type
_atom_site_occupancy
_atom_site_symmetry_multiplicity
_atom_site_calc_flag
_atom_site_refinement_flags
Fe1 Fe 0.53385(3) 0.25480(3) 0.36557(4) 0.01701(11) Uani 1 1 d .
C2 C 0.4184(2) 0.2643(2) 0.3332(3) 0.0153(6) Uani 1 1 d .
C3 C 0.5655(2) 0.1391(2) 0.3811(3) 0.0233(7) Uani 1 1 d .
H3 H 0.6287 0.1284 0.4045 0.029 Uiso 1 1 calc R
C4 C 0.4199(2) 0.2080(2) 0.4298(3) 0.0158(6) Uani 1 1 d .
H4 H 0.3930 0.2332 0.5017 0.020 Uiso 1 1 calc R
B5 B 0.4469(3) 0.2136(3) 0.2324(3) 0.0202(8) Uani 1 1 d .
H5 H 0.4422 0.2421 0.1514 0.025 Uiso 1 1 calc R
B6 B 0.5303(3) 0.1420(3) 0.2596(4) 0.0261(9) Uani 1 1 d .
H6 H 0.5693 0.1312 0.1929 0.033 Uiso 1 1 calc R
B7 B 0.5002(3) 0.1446(3) 0.4662(3) 0.0201(8) Uani 1 1 d .
H7 H 0.5170 0.1374 0.5533 0.025 Uiso 1 1 calc R
B8 B 0.3656(2) 0.1777(2) 0.3088(3) 0.0190(8) Uani 1 1 d .
H8 H 0.3018 0.1754 0.2849 0.024 Uiso 1 1 calc R
B9 B 0.4983(3) 0.0675(3) 0.3581(4) 0.0245(9) Uani 1 1 d .
H9 H 0.5103 0.0011 0.3633 0.031 Uiso 1 1 calc R
B10 B 0.4090(3) 0.1059(2) 0.4008(3) 0.0203(8) Uani 1 1 d .
H10 H 0.3699 0.0644 0.4432 0.025 Uiso 1 1 calc R
B11 B 0.4289(3) 0.1063(3) 0.2573(3) 0.0237(8) Uani 1 1 d .
H11 H 0.4046 0.0649 0.1930 0.030 Uiso 1 1 calc R
C12 C 0.3737(2) 0.3432(2) 0.3335(3) 0.0175(7) Uani 1 1 d .
C13 C 0.3573(2) 0.3830(2) 0.4299(3) 0.0221(7) Uani 1 1 d .
H13 H 0.3752 0.3601 0.4961 0.029 Uiso 1 1 calc R
C14 C 0.3146(2) 0.4562(3) 0.4285(4) 0.0283(8) Uani 1 1 d .
H14 H 0.3046 0.4825 0.4931 0.038 Uiso 1 1 calc R
C15 C 0.2872(2) 0.4894(2) 0.3296(4) 0.0289(9) Uani 1 1 d .
C16 C 0.3046(2) 0.4526(2) 0.2323(4) 0.0266(8) Uani 1 1 d .
H16 H 0.2875 0.4762 0.1664 0.035 Uiso 1 1 calc R
C17 C 0.3478(2) 0.3802(2) 0.2348(3) 0.0226(7) Uani 1 1 d .
H17 H 0.3598 0.3556 0.1698 0.030 Uiso 1 1 calc R
C18 C 0.6193(3) 0.3080(3) 0.4694(4) 0.0312(9) Uani 1 1 d .
H18 H 0.6352 0.2881 0.5381 0.041 Uiso 1 1 calc R
C19 C 0.6525(2) 0.2869(3) 0.3698(4) 0.0378(11) Uani 1 1 d .
H19 H 0.6946 0.2510 0.3618 0.050 Uiso 1 1 calc R
C20 C 0.6102(3) 0.3301(3) 0.2852(4) 0.0404(12) Uani 1 1 d .
H20 H 0.6190 0.3270 0.2117 0.054 Uiso 1 1 calc R
C21 C 0.5527(3) 0.3782(3) 0.3315(4) 0.0326(10) Uani 1 1 d .
H21 H 0.5171 0.4132 0.2940 0.043 Uiso 1 1 calc R
C22 C 0.5577(3) 0.3648(3) 0.4445(4) 0.0295(9) Uani 1 1 d .
H22 H 0.5258 0.3891 0.4942 0.039 Uiso 1 1 calc R
I1 I 0.22025(2) 0.597702(19) 0.32791(3) 0.04549(11) Uani 1 1 d .
Fe1' Fe 0.89655(3) 0.49353(3) 0.22597(5) 0.02345(13) Uani 1 1 d .
C2' C 0.9348(2) 0.3789(2) 0.2340(3) 0.0187(7) Uani 1 1 d .
C3' C 0.8119(2) 0.5074(2) 0.1121(3) 0.0256(8) Uani 1 1 d .
H3' H 0.7891 0.5703 0.1011 0.032 Uiso 1 1 calc R
C4' C 0.9436(2) 0.3982(2) 0.1138(4) 0.0263(8) Uani 1 1 d .
H4' H 1.0044 0.3983 0.0865 0.033 Uiso 1 1 calc R
B5' B 0.8450(2) 0.3699(2) 0.2525(4) 0.0206(8) Uani 1 1 d .
H5' H 0.8291 0.3476 0.3325 0.026 Uiso 1 1 calc R
B6' B 0.7749(2) 0.4426(3) 0.1879(4) 0.0264(9) Uani 1 1 d .
H6' H 0.7224 0.4589 0.2317 0.033 Uiso 1 1 calc R
B7' B 0.8797(3) 0.4709(3) 0.0440(4) 0.0311(10) Uani 1 1 d .
H7' H 0.9054 0.5086 -0.0189 0.039 Uiso 1 1 calc R
B8' B 0.8892(3) 0.3092(3) 0.1509(4) 0.0238(8) Uani 1 1 d .
H8' H 0.9037 0.2433 0.1490 0.030 Uiso 1 1 calc R
B9' B 0.7811(3) 0.4265(3) 0.0427(5) 0.0342(11) Uani 1 1 d .
H9' H 0.7333 0.4274 -0.0222 0.043 Uiso 1 1 calc R
B10' B 0.8636(3) 0.3622(3) 0.0313(4) 0.0292(9) Uani 1 1 d .
H10' H 0.8708 0.3303 -0.0460 0.036 Uiso 1 1 calc R
B11' B 0.7916(3) 0.3418(3) 0.1304(4) 0.0279(9) Uani 1 1 d .
H11' H 0.7448 0.2947 0.1271 0.035 Uiso 1 1 calc R
C12' C 1.0006(2) 0.3488(2) 0.3098(3) 0.0184(7) Uani 1 1 d .
C13' C 1.0797(2) 0.3532(2) 0.2830(3) 0.0201(7) Uani 1 1 d .
H13' H 1.0919 0.3778 0.2181 0.027 Uiso 1 1 calc R
C14' C 1.1405(2) 0.3214(2) 0.3521(3) 0.0209(7) Uani 1 1 d .
H14' H 1.1929 0.3246 0.3332 0.028 Uiso 1 1 calc R
C15' C 1.1228(2) 0.2850(2) 0.4489(3) 0.0181(7) Uani 1 1 d .
C16' C 1.0452(2) 0.2824(2) 0.4792(3) 0.0247(8) Uani 1 1 d .
H16' H 1.0337 0.2595 0.5454 0.033 Uiso 1 1 calc R
C17' C 0.9845(2) 0.3143(2) 0.4098(3) 0.0241(8) Uani 1 1 d .
H17' H 0.9325 0.3126 0.4304 0.032 Uiso 1 1 calc R
C18' C 0.9665(5) 0.5974(4) 0.2403(8) 0.086(3) Uani 1 1 d .
H18' H 0.9979 0.6166 0.1865 0.114 Uiso 1 1 calc R
C19' C 0.8877(3) 0.6177(3) 0.2592(4) 0.0412(12) Uani 1 1 d .
H19' H 0.8566 0.6555 0.2193 0.055 Uiso 1 1 calc R
C20' C 0.8642(6) 0.5738(4) 0.3445(6) 0.074(2) Uani 1 1 d .
H20' H 0.8140 0.5771 0.3713 0.099 Uiso 1 1 calc R
C21' C 0.9223(7) 0.5252(4) 0.3853(7) 0.089(3) Uani 1 1 d .
H21' H 0.9185 0.4890 0.4431 0.118 Uiso 1 1 calc R
C22' C 0.9869(4) 0.5367(3) 0.3297(8) 0.080(3) Uani 1 1 d .
H22' H 1.0360 0.5116 0.3439 0.106 Uiso 1 1 calc R
I1' I 1.210733(15) 0.228911(16) 0.55084(2) 0.02421(8) Uani 1 1 d .

loop_
_atom_site_aniso_label
_atom_site_aniso_U_11
_atom_site_aniso_U_22
_atom_site_aniso_U_33
_atom_site_aniso_U_23
_atom_site_aniso_U_13
_atom_site_aniso_U_12
Fe1 0.0141(2) 0.0197(2) 0.0171(2) 0.00412(18) 0.00007(18) -0.00225(18)
C2 0.0162(16) 0.0144(15) 0.0149(15) 0.0035(12) -0.0020(12) -0.0030(12)
C3 0.0198(18) 0.0240(19) 0.0262(18) 0.0032(15) 0.0018(14) 0.0049(14)
C4 0.0157(16) 0.0172(16) 0.0145(15) 0.0014(12) 0.0004(12) -0.0016(12)
B5 0.026(2) 0.0196(19) 0.0151(17) 0.0021(14) -0.0012(15) -0.0014(15)
B6 0.031(2) 0.026(2) 0.022(2) 0.0008(17) 0.0087(17) 0.0050(18)
B7 0.023(2) 0.0184(19) 0.0187(18) 0.0045(15) -0.0016(15) 0.0013(15)
B8 0.0202(19) 0.0176(18) 0.0186(18) 0.0002(14) -0.0035(14) -0.0034(15)
B9 0.034(2) 0.0161(19) 0.024(2) 0.0012(15) 0.0025(17) 0.0056(17)
B10 0.027(2) 0.0156(18) 0.0184(18) 0.0038(14) -0.0003(15) -0.0022(15)
B11 0.035(2) 0.0180(19) 0.0181(19) -0.0013(15) 0.0007(16) 0.0000(17)
C12 0.0152(16) 0.0155(16) 0.0212(16) 0.0035(13) -0.0023(13) -0.0002(12)
C13 0.0222(18) 0.0217(18) 0.0217(17) 0.0001(14) -0.0032(14) 0.0011(14)
C14 0.026(2) 0.0234(19) 0.035(2) -0.0075(16) -0.0004(16) -0.0001(15)
C15 0.0204(19) 0.0159(17) 0.049(3) 0.0016(16) -0.0069(17) 0.0003(14)
C16 0.0236(19) 0.0192(18) 0.036(2) 0.0078(15) -0.0082(16) -0.0016(14)
C17 0.0239(18) 0.0193(17) 0.0239(18) 0.0047(14) -0.0043(14) -0.0010(14)
C18 0.026(2) 0.033(2) 0.033(2) 0.0079(17) -0.0111(16) -0.0101(17)
C19 0.0128(18) 0.043(3) 0.058(3) -0.003(2) 0.0040(18) -0.0075(17)
C20 0.033(2) 0.055(3) 0.034(2) 0.007(2) 0.0071(18) -0.027(2)
C21 0.027(2) 0.029(2) 0.041(2) 0.0158(18) -0.0091(17) -0.0158(17)
C22 0.025(2) 0.0243(19) 0.039(2) -0.0014(17) -0.0014(17) -0.0092(16)
I1 0.03763(18) 0.02420(15) 0.0726(2) -0.00430(14) -0.01232(16) 0.00804(12)
Fe1' 0.0219(3) 0.0134(2) 0.0340(3) 0.0000(2) -0.0076(2) 0.0009(2)
C2' 0.0138(16) 0.0155(16) 0.0269(18) 0.0029(13) 0.0023(13) -0.0011(12)
C3' 0.0207(18) 0.0193(18) 0.036(2) 0.0033(15) -0.0057(16) 0.0020(14)
C4' 0.0174(18) 0.0243(19) 0.037(2) 0.0034(16) 0.0001(15) 0.0009(14)
B5' 0.0165(19) 0.0151(18) 0.030(2) 0.0030(15) 0.0001(15) 0.0001(14)
B6' 0.0123(18) 0.019(2) 0.048(3) 0.0011(18) 0.0053(17) 0.0014(15)
B7' 0.035(3) 0.027(2) 0.031(2) 0.0081(19) 0.0048(19) -0.0014(19)
B8' 0.019(2) 0.0167(19) 0.036(2) -0.0019(17) -0.0002(17) -0.0014(15)
B9' 0.028(2) 0.028(2) 0.044(3) 0.000(2) -0.013(2) 0.0014(19)
B10' 0.030(2) 0.028(2) 0.029(2) -0.0046(18) -0.0020(18) 0.0022(18)
B11' 0.017(2) 0.020(2) 0.046(3) 0.0002(19) -0.0048(18) -0.0040(16)
C12' 0.0154(16) 0.0128(15) 0.0273(18) 0.0015(13) 0.0029(13) 0.0008(12)
C13' 0.0163(17) 0.0236(18) 0.0209(17) 0.0022(14) 0.0042(13) 0.0007(13)
C14' 0.0158(17) 0.0237(18) 0.0236(17) -0.0014(14) 0.0043(13) 0.0000(13)
C15' 0.0182(17) 0.0145(15) 0.0213(16) -0.0003(13) -0.0002(13) 0.0045(12)
C16' 0.0202(18) 0.0265(19) 0.0278(19) 0.0093(15) 0.0061(15) 0.0035(15)
C17' 0.0173(17) 0.0243(19) 0.031(2) 0.0102(15) 0.0049(14) 0.0016(14)
C18' 0.073(5) 0.041(3) 0.146(8) -0.035(4) 0.033(5) -0.043(3)
C19' 0.051(3) 0.0142(19) 0.056(3) -0.0059(19) -0.016(2) 0.0058(18)
C20' 0.135(7) 0.031(3) 0.058(4) -0.020(3) 0.011(4) 0.001(4)
C21' 0.146(9) 0.044(4) 0.068(5) -0.017(3) -0.059(5) 0.002(5)
C22' 0.051(4) 0.025(3) 0.154(8) -0.042(4) -0.066(5) 0.018(3)
I1' 0.02224(13) 0.02696(14) 0.02345(13) 0.00226(9) 0.00161(9) 0.00640(9)

loop_
_atom_type_symbol
_atom_type_description
_atom_type_scat_dispersion_real
_atom_type_scat_dispersion_imag
_atom_type_scat_source
C C 0.0033 0.0016 'International Tables Vol C Tables 4.2.6.8 and 6.1.1.4'
H H 0.0000 0.0000 'International Tables Vol C Tables 4.2.6.8 and 6.1.1.4'
B B 0.0013 0.0007 'International Tables Vol C Tables 4.2.6.8 and 6.1.1.4'
I I -0.4742 1.8119 'International Tables Vol C Tables 4.2.6.8 and 6.1.1.4'
Fe Fe 0.3463 0.8444 'International Tables Vol C Tables 4.2.6.8 and 6.1.1.4'

loop_
_geom_angle_atom_site_label_1
_geom_angle_atom_site_label_2
_geom_angle_atom_site_label_3
_geom_angle
C3 Fe1 C2 110.82(15)
C3 Fe1 C18 99.61(17)
C2 Fe1 C18 137.54(17)
C3 Fe1 C22 137.83(17)
C2 Fe1 C22 100.84(16)
C18 Fe1 C22 39.97(17)
C3 Fe1 C19 88.97(19)
C2 Fe1 C19 158.34(18)
C18 Fe1 C19 40.4(2)
C22 Fe1 C19 67.01(19)
C3 Fe1 C20 116.1(2)
C2 Fe1 C20 119.51(18)
C18 Fe1 C20 67.49(18)
C22 Fe1 C20 66.73(19)
C19 Fe1 C20 39.9(2)
C3 Fe1 C21 154.32(18)
C2 Fe1 C21 92.57(16)
C18 Fe1 C21 67.01(17)
C22 Fe1 C21 39.72(18)
C19 Fe1 C21 66.48(19)
C20 Fe1 C21 39.3(2)
C3 Fe1 B5 86.94(16)
C2 Fe1 B5 43.92(15)
C18 Fe1 B5 170.09(16)
C22 Fe1 B5 134.89(16)
C19 Fe1 B5 133.19(19)
C20 Fe1 B5 102.98(17)
C21 Fe1 B5 104.04(16)
C3 Fe1 B6 43.33(16)
C2 Fe1 B6 87.51(16)
C18 Fe1 B6 134.15(19)
C22 Fe1 B6 167.81(17)
C19 Fe1 B6 102.18(19)
C20 Fe1 B6 101.46(19)
C21 Fe1 B6 131.93(18)
B5 Fe1 B6 48.45(17)
C3 Fe1 C4 82.84(15)
C2 Fe1 C4 40.91(12)
C18 Fe1 C4 120.15(16)
C22 Fe1 C4 105.78(15)
C19 Fe1 C4 157.17(18)
C20 Fe1 C4 159.23(18)
C21 Fe1 C4 122.75(16)
B5 Fe1 C4 67.81(14)
B6 Fe1 C4 86.36(15)
C3 Fe1 B7 42.78(15)
C2 Fe1 B7 83.98(14)
C18 Fe1 B7 100.44(16)
C22 Fe1 B7 118.30(16)
C19 Fe1 B7 117.40(18)
C20 Fe1 B7 155.60(19)
C21 Fe1 B7 156.70(18)
B5 Fe1 B7 89.42(15)
B6 Fe1 B7 71.08(16)
C4 Fe1 B7 45.17(14)
C12 C2 C4 120.4(3)
C12 C2 B5 128.9(3)
C4 C2 B5 108.2(3)
C12 C2 B8 117.3(3)
C4 C2 B8 67.2(2)
B5 C2 B8 67.0(2)
C12 C2 Fe1 124.2(2)
C4 C2 Fe1 79.9(2)
B5 C2 Fe1 76.9(2)
B8 C2 Fe1 118.4(2)
B7 C3 B6 113.2(3)
B7 C3 B9 69.4(3)
B6 C3 B9 69.0(3)
B7 C3 Fe1 79.2(2)
B6 C3 Fe1 78.1(2)
B9 C3 Fe1 118.9(3)
C2 C4 B10 115.6(3)
C2 C4 B7 122.7(3)
B10 C4 B7 63.2(2)
C2 C4 B8 61.3(2)
B10 C4 B8 60.6(2)
B7 C4 B8 113.9(3)
C2 C4 Fe1 59.17(17)
B10 C4 Fe1 109.7(2)
B7 C4 Fe1 67.85(18)
B8 C4 Fe1 101.8(2)
C2 B5 B11 107.9(3)
C2 B5 B8 59.0(2)
B11 B5 B8 57.1(2)
C2 B5 B6 116.8(3)
B11 B5 B6 59.4(3)
B8 B5 B6 107.3(3)
C2 B5 Fe1 59.17(18)
B11 B5 Fe1 106.0(2)
B8 B5 Fe1 101.5(2)
B6 B5 Fe1 66.3(2)
C3 B6 B11 107.8(3)
C3 B6 B9 57.1(2)
B11 B6 B9 58.4(2)
C3 B6 B5 115.5(3)
B11 B6 B5 59.2(2)
B9 B6 B5 106.7(3)
C3 B6 Fe1 58.6(2)
B11 B6 Fe1 105.2(2)
B9 B6 Fe1 98.8(2)
B5 B6 Fe1 65.30(19)
C3 B7 C4 115.4(3)
C3 B7 B10 107.2(3)
C4 B7 B10 57.5(2)
C3 B7 B9 57.0(2)
C4 B7 B9 103.9(3)
B10 B7 B9 57.3(2)
C3 B7 Fe1 58.02(19)
C4 B7 Fe1 66.98(17)
B10 B7 Fe1 105.4(2)
B9 B7 Fe1 97.8(2)
C2 B8 B11 107.2(3)
C2 B8 B10 104.3(3)
B11 B8 B10 63.1(2)
C2 B8 C4 51.47(19)
B11 B8 C4 101.5(3)
B10 B8 C4 57.9(2)
C2 B8 B5 54.0(2)
B11 B8 B5 61.2(2)
B10 B8 B5 104.6(3)
C4 B8 B5 88.8(2)
C3 B9 B10 107.2(3)
C3 B9 B11 106.8(3)
B10 B9 B11 62.4(3)
C3 B9 B6 53.9(2)
B10 B9 B6 105.1(3)
B11 B9 B6 60.3(3)
C3 B9 B7 53.5(2)
B10 B9 B7 60.7(2)
B11 B9 B7 104.3(3)
B6 B9 B7 92.1(3)
C4 B10 B9 109.2(3)
C4 B10 B8 61.5(2)
B9 B10 B8 112.1(3)
C4 B10 B7 59.3(2)
B9 B10 B7 62.0(3)
B8 B10 B7 111.5(3)
C4 B10 B11 100.2(3)
B9 B10 B11 59.5(2)
B8 B10 B11 57.7(2)
B7 B10 B11 103.2(3)
B8 B11 B9 112.3(3)
B8 B11 B5 61.7(2)
B9 B11 B5 110.7(3)
B8 B11 B6 112.6(3)
B9 B11 B6 61.3(3)
B5 B11 B6 61.3(3)
B8 B11 B10 59.2(2)
B9 B11 B10 58.1(2)
B5 B11 B10 102.2(3)
B6 B11 B10 102.6(3)
C13 C12 C17 118.2(3)
C13 C12 C2 122.0(3)
C17 C12 C2 119.8(3)
C14 C13 C12 121.1(4)
C15 C14 C13 119.2(4)
C14 C15 C16 120.9(4)
C14 C15 I1 119.2(3)
C16 C15 I1 119.9(3)
C17 C16 C15 119.2(4)
C16 C17 C12 121.2(4)
C22 C18 C19 107.2(4)
C22 C18 Fe1 70.2(2)
C19 C18 Fe1 70.1(2)
C20 C19 C18 107.9(4)
C20 C19 Fe1 70.3(2)
C18 C19 Fe1 69.5(2)
C21 C20 C19 108.0(4)
C21 C20 Fe1 70.6(2)
C19 C20 Fe1 69.8(2)
C20 C21 C22 108.5(4)
C20 C21 Fe1 70.2(3)
C22 C21 Fe1 69.5(2)
C21 C22 C18 108.4(4)
C21 C22 Fe1 70.7(3)
C18 C22 Fe1 69.8(2)
C3' Fe1' C2' 111.54(16)
C3' Fe1' C22' 152.9(2)
C2' Fe1' C22' 93.70(18)
C3' Fe1' C21' 139.6(3)
C2' Fe1' C21' 98.1(2)
C22' Fe1' C21' 38.1(4)
C3' Fe1' C20' 102.9(3)
C2' Fe1' C20' 131.6(2)
C22' Fe1' C20' 63.9(3)
C21' Fe1' C20' 37.8(3)
C3' Fe1' C18' 110.9(3)
C2' Fe1' C18' 125.9(3)
C22' Fe1' C18' 42.9(4)
C21' Fe1' C18' 68.1(4)
C20' Fe1' C18' 66.1(3)
C3' Fe1' C19' 88.37(18)
C2' Fe1' C19' 160.07(18)
C22' Fe1' C19' 66.5(2)
C21' Fe1' C19' 65.1(3)
C20' Fe1' C19' 38.2(3)
C18' Fe1' C19' 39.7(3)
C3' Fe1' B5' 86.26(16)
C2' Fe1' B5' 42.92(14)
C22' Fe1' B5' 120.0(3)
C21' Fe1' B5' 98.5(3)
C20' Fe1' B5' 110.2(2)
C18' Fe1' B5' 162.8(3)
C19' Fe1' B5' 145.1(2)
C3' Fe1' B6' 43.21(17)
C2' Fe1' B6' 87.31(15)
C22' Fe1' B6' 153.4(4)
C21' Fe1' B6' 115.5(4)
C20' Fe1' B6' 95.9(3)
C18' Fe1' B6' 146.6(3)
C19' Fe1' B6' 109.10(19)
B5' Fe1' B6' 48.17(16)
C3' Fe1' C4' 84.74(16)
C2' Fe1' C4' 41.80(15)
C22' Fe1' C4' 109.9(2)
C21' Fe1' C4' 134.3(3)
C20' Fe1' C4' 172.2(3)
C18' Fe1' C4' 113.2(3)
C19' Fe1' C4' 145.6(2)
B5' Fe1' C4' 67.94(15)
B6' Fe1' C4' 88.30(16)
C3' Fe1' B7' 42.99(18)
C2' Fe1' B7' 85.23(17)
C22' Fe1' B7' 135.4(3)
C21' Fe1' B7' 172.6(3)
C20' Fe1' B7' 141.3(3)
C18' Fe1' B7' 104.6(3)
C19' Fe1' B7' 110.3(2)
B5' Fe1' B7' 88.46(17)
B6' Fe1' B7' 71.14(19)
C4' Fe1' B7' 46.42(17)
C12' C2' C4' 124.1(3)
C12' C2' B5' 125.0(3)
C4' C2' B5' 108.5(3)
C12' C2' B8' 117.0(3)
C4' C2' B8' 67.5(3)
B5' C2' B8' 67.2(3)
C12' C2' Fe1' 124.9(3)
C4' C2' Fe1' 79.0(2)
B5' C2' Fe1' 77.2(2)
B8' C2' Fe1' 118.1(2)
B6' C3' B7' 113.3(3)
B6' C3' B9' 69.2(3)
B7' C3' B9' 68.7(3)
B6' C3' Fe1' 78.1(2)
B7' C3' Fe1' 79.5(2)
B9' C3' Fe1' 118.5(3)
C2' C4' B10' 112.2(3)
C2' C4' B7' 120.7(3)
B10' C4' B7' 61.2(3)
C2' C4' B8' 60.3(2)
B10' C4' B8' 59.0(3)
B7' C4' B8' 110.8(3)
C2' C4' Fe1' 59.21(19)
B10' C4' Fe1' 107.5(2)
B7' C4' Fe1' 67.3(2)
B8' C4' Fe1' 101.2(2)
C2' B5' B11' 110.5(3)
C2' B5' B8' 59.8(2)
B11' B5' B8' 58.3(3)
C2' B5' B6' 119.1(3)
B11' B5' B6' 60.8(3)
B8' B5' B6' 109.8(3)
C2' B5' Fe1' 59.89(19)
B11' B5' Fe1' 107.0(2)
B8' B5' Fe1' 102.2(2)
B6' B5' Fe1' 66.24(19)
C3' B6' B11' 107.3(3)
C3' B6' B9' 57.2(3)
B11' B6' B9' 57.7(3)
C3' B6' B5' 115.3(3)
B11' B6' B5' 58.1(2)
B9' B6' B5' 105.2(3)
C3' B6' Fe1' 58.7(2)
B11' B6' Fe1' 104.7(2)
B9' B6' Fe1' 98.7(3)
B5' B6' Fe1' 65.59(19)
C3' B7' C4' 115.4(3)
C3' B7' B10' 107.8(4)
C4' B7' B10' 58.2(3)
C3' B7' B9' 57.2(3)
C4' B7' B9' 105.5(3)
B10' B7' B9' 58.2(3)
C3' B7' Fe1' 57.6(2)
C4' B7' Fe1' 66.2(2)
B10' B7' Fe1' 104.7(3)
B9' B7' Fe1' 97.5(3)
C2' B8' B11' 106.0(3)
C2' B8' B10' 105.2(3)
B11' B8' B10' 62.7(3)
C2' B8' C4' 52.2(2)
B11' B8' C4' 102.3(3)
B10' B8' C4' 59.1(3)
C2' B8' B5' 52.9(2)
B11' B8' B5' 60.0(3)
B10' B8' B5' 103.1(3)
C4' B8' B5' 88.6(3)
C3' B9' B10' 107.1(3)
C3' B9' B11' 107.0(4)
B10' B9' B11' 62.0(3)
C3' B9' B7' 54.1(3)
B10' B9' B7' 60.4(3)
B11' B9' B7' 104.5(3)
C3' B9' B6' 53.5(3)
B10' B9' B6' 105.0(3)
B11' B9' B6' 61.0(3)
B7' B9' B6' 92.5(3)
C4' B10' B8' 61.9(3)
C4' B10' B9' 110.1(3)
B8' B10' B9' 112.6(4)
C4' B10' B7' 60.6(3)
B8' B10' B7' 112.8(3)
B9' B10' B7' 61.4(3)
C4' B10' B11' 101.3(3)
B8' B10' B11' 58.5(3)
B9' B10' B11' 59.0(3)
B7' B10' B11' 103.1(3)
B8' B11' B9' 112.8(3)
B8' B11' B5' 61.7(3)
B9' B11' B5' 110.4(3)
B8' B11' B10' 58.7(3)
B9' B11' B10' 59.0(3)
B5' B11' B10' 101.5(3)
B8' B11' B6' 112.9(3)
B9' B11' B6' 61.3(3)
B5' B11' B6' 61.1(3)
B10' B11' B6' 103.0(3)
C13' C12' C17' 118.1(3)
C13' C12' C2' 121.4(3)
C17' C12' C2' 120.5(3)
C14' C13' C12' 121.0(3)
C15' C14' C13' 119.8(3)
C14' C15' C16' 120.4(3)
C14' C15' I1' 121.4(3)
C16' C15' I1' 118.1(3)
C15' C16' C17' 119.6(4)
C16' C17' C12' 121.0(4)
C19' C18' C22' 102.1(7)
C19' C18' Fe1' 70.4(3)
C22' C18' Fe1' 68.2(3)
C20' C19' C18' 109.4(7)
C20' C19' Fe1' 70.5(3)
C18' C19' Fe1' 69.9(3)
C21' C20' C19' 111.2(9)
C21' C20' Fe1' 70.7(4)
C19' C20' Fe1' 71.3(3)
C20' C21' C22' 109.1(8)
C20' C21' Fe1' 71.5(4)
C22' C21' Fe1' 71.0(5)
C21' C22' C18' 108.1(6)
C21' C22' Fe1' 70.9(4)
C18' C22' Fe1' 69.0(3)

loop_
_geom_bond_atom_site_label_1
_geom_bond_atom_site_label_2
_geom_bond_distance
Fe1 C3 1.963(4)
Fe1 C2 1.970(3)
Fe1 C18 2.059(4)
Fe1 C22 2.065(4)
Fe1 C19 2.067(4)
Fe1 C20 2.075(4)
Fe1 C21 2.080(4)
Fe1 B5 2.235(4)
Fe1 B6 2.252(5)
Fe1 C4 2.259(3)
Fe1 B7 2.273(4)
C2 C12 1.490(5)
C2 C4 1.503(4)
C2 B5 1.592(5)
C2 B8 1.685(5)
C3 B7 1.572(6)
C3 B6 1.579(6)
C3 B9 1.639(6)
C4 B10 1.707(5)
C4 B7 1.741(5)
C4 B8 1.771(5)
B5 B11 1.803(6)
B5 B8 1.811(6)
B5 B6 1.841(6)
B6 B11 1.807(7)
B6 B9 1.823(6)
B7 B10 1.807(6)
B7 B9 1.830(6)
B8 B11 1.726(6)
B8 B10 1.755(6)
B9 B10 1.744(6)
B9 B11 1.770(6)
B10 B11 1.822(6)
C12 C13 1.395(5)
C12 C17 1.404(5)
C13 C14 1.393(6)
C14 C15 1.386(6)
C15 C16 1.389(6)
C15 I1 2.093(4)
C16 C17 1.384(5)
C18 C22 1.409(6)
C18 C19 1.425(7)
C19 C20 1.414(7)
C20 C21 1.396(8)
C21 C22 1.408(6)
Fe1' C3' 1.952(4)
Fe1' C2' 1.974(4)
Fe1' C22' 2.053(5)
Fe1' C21' 2.051(7)
Fe1' C20' 2.061(6)
Fe1' C18' 2.064(5)
Fe1' C19' 2.070(4)
Fe1' B5' 2.225(4)
Fe1' B6' 2.236(4)
Fe1' C4' 2.255(4)
Fe1' B7' 2.274(5)
C2' C12' 1.490(5)
C2' C4' 1.532(6)
C2' B5' 1.554(5)
C2' B8' 1.683(6)
C3' B6' 1.565(6)
C3' B7' 1.577(7)
C3' B9' 1.637(6)
C4' B10' 1.740(6)
C4' B7' 1.785(6)
C4' B8' 1.790(6)
B5' B11' 1.766(6)
B5' B8' 1.795(6)
B5' B6' 1.821(6)
B6' B11' 1.816(7)
B6' B9' 1.820(8)
B7' B10' 1.795(7)
B7' B9' 1.814(7)
B8' B11' 1.735(6)
B8' B10' 1.739(7)
B9' B10' 1.755(7)
B9' B11' 1.754(7)
B10' B11' 1.808(7)
C12' C13' 1.397(5)
C12' C17' 1.398(5)
C13' C14' 1.392(5)
C14' C15' 1.382(5)
C15' C16' 1.384(5)
C15' I1' 2.094(3)
C16' C17' 1.393(5)
C18' C19' 1.403(9)
C18' C22' 1.504(13)
C19' C20' 1.352(9)
C20' C21' 1.333(11)
C21' C22' 1.338(13)
